data_2233742
loop_
_publ_author_name
'Shahverdizadeh, Gholam Hossein'
'Ng, Seik Weng'
'Tiekink, Edward R. T.'
'Mirtamizdoust, Babak'

_publ_section_title
;
 <i>cis</i>-Dioxido[<i>N</i>'-(2-oxidobenzylidene)pyridinium-4-carbohydrazidato-\k^3^<i>O</i>,<i>N</i>',<i>O</i>']vanadium(V)
;
_journal_coeditor_code BT5805
_journal_issue 3
_journal_name_full 'Acta Crystallographica Section E'
_journal_page_first m236
_journal_paper_doi 10.1107/S1600536812003637
_journal_volume 68
_journal_year 2012
_chemical_formula_iupac '[V (C13 H10 N3 O2) O2]'
_chemical_formula_moiety 'VO2(C13 H10 N3 O2)'
_chemical_formula_sum 'C13 H10 N3 O4 V'
_chemical_formula_weight 323.18
_chemical_name_systematic
;
<i>cis</i>-Dioxido[<i>N</i>'-(2-oxidobenzylidene)pyridinium-4-carbohydrazidato-
\k^3^<i>O</i>,<i>N</i>',<i>O</i>']vanadium(V)
;
_space_group_IT_number 14
_symmetry_cell_setting monoclinic
_symmetry_space_group_name_Hall '-P 2yn'
_symmetry_space_group_name_H-M 'P 1 21/n 1'
_atom_sites_solution_hydrogens geom
_atom_sites_solution_primary direct
_atom_sites_solution_secondary difmap
_audit_creation_method SHELXL97
_cell_angle_alpha 90.00
_cell_angle_beta 94.081(3)
_cell_angle_gamma 90.00
_cell_formula_units_Z 4
_cell_length_a 7.1215(3)
_cell_length_b 14.5243(6)
_cell_length_c 11.9233(5)
_cell_measurement_reflns_used 5747
_cell_measurement_temperature 100(2)
_cell_measurement_theta_max 76.5697
_cell_measurement_theta_min 3.0406
_cell_volume 1230.16(9)
_computing_cell_refinement 'CrysAlis PRO (Agilent, 2010)'
_computing_data_collection 'CrysAlis PRO (Agilent, 2010)'
_computing_data_reduction 'CrysAlis PRO (Agilent, 2010)'
_computing_molecular_graphics
;
ORTEP-3 (Farrugia, 1997) and DIAMOND (Brandenburg, 2006)
;
_computing_publication_material 'publCIF (Westrip, 2010)'
_computing_structure_refinement 'SHELXL97 (Sheldrick, 2008)'
_computing_structure_solution 'SHELXS97 (Sheldrick, 2008)'
_diffrn_ambient_temperature 100(2)
_diffrn_detector_area_resol_mean 10.4041
_diffrn_measured_fraction_theta_full 0.991
_diffrn_measured_fraction_theta_max 0.991
_diffrn_measurement_device_type 'Agilent SuperNova Dual diffractometer with Atlas detector'
_diffrn_measurement_method \w
_diffrn_radiation_monochromator Mirror
_diffrn_radiation_source 'SuperNova (Cu) X-ray Source'
_diffrn_radiation_type CuK\a
_diffrn_radiation_wavelength 1.54184
_diffrn_reflns_av_R_equivalents 0.0000
_diffrn_reflns_av_sigmaI/netI 0.0335
_diffrn_reflns_limit_h_max 8
_diffrn_reflns_limit_h_min -8
_diffrn_reflns_limit_k_max 18
_diffrn_reflns_limit_k_min -18
_diffrn_reflns_limit_l_max 14
_diffrn_reflns_limit_l_min -1
_diffrn_reflns_number 2559
_diffrn_reflns_theta_full 76.81
_diffrn_reflns_theta_max 76.81
_diffrn_reflns_theta_min 4.81
_diffrn_standards_decay_% 0
_diffrn_standards_interval_count 0
_diffrn_standards_interval_time 0
_diffrn_standards_number 0
_exptl_absorpt_coefficient_mu 6.962
_exptl_absorpt_correction_T_max 0.2750
_exptl_absorpt_correction_T_min 0.2750
_exptl_absorpt_correction_type multi-scan
_exptl_absorpt_process_details '(CrysAlis PRO; Agilent, 2010)'
_exptl_crystal_colour brown
_exptl_crystal_density_diffrn 1.745
_exptl_crystal_density_method 'not measured'
_exptl_crystal_description polyhedron
_exptl_crystal_F_000 656
_exptl_crystal_size_max 0.25
_exptl_crystal_size_mid 0.25
_exptl_crystal_size_min 0.25
_refine_diff_density_max 1.357
_refine_diff_density_min -0.839
_refine_ls_extinction_method none
_refine_ls_goodness_of_fit_ref 1.255
_refine_ls_hydrogen_treatment constr
_refine_ls_matrix_type full
_refine_ls_number_parameters 191
_refine_ls_number_reflns 2559
_refine_ls_number_restraints 0
_refine_ls_restrained_S_all 1.255
_refine_ls_R_factor_all 0.0661
_refine_ls_R_factor_gt 0.0644
_refine_ls_shift/su_max 0.000
_refine_ls_shift/su_mean 0.000
_refine_ls_structure_factor_coef Fsqd
_refine_ls_weighting_details 'calc w = 1/[\s^2^(Fo^2^)+(0.0278P)^2^+7.6276P] where P=(Fo^2^+2Fc^2^)/3'
_refine_ls_weighting_scheme calc
_refine_ls_wR_factor_gt 0.1700
_refine_ls_wR_factor_ref 0.1705
_reflns_number_gt 2467
_reflns_number_total 2559
_reflns_threshold_expression I>2\s(I)
_cod_data_source_file bt5805.cif
_cod_data_source_block I
_cod_original_sg_symbol_H-M 'P 21/n'
_cod_database_code 2233742
_cod_database_fobs_code 2233742

loop_
_symmetry_equiv_pos_as_xyz
'x, y, z'
'-x+1/2, y+1/2, -z+1/2'
'-x, -y, -z'
'x-1/2, -y-1/2, z-1/2'

loop_
_atom_site_type_symbol
_atom_site_label
_atom_site_fract_x
_atom_site_fract_y
_atom_site_fract_z
_atom_site_U_iso_or_equiv
_atom_site_adp_type
_atom_site_calc_flag
_atom_site_refinement_flags
_atom_site_occupancy
_atom_site_symmetry_multiplicity
V V 0.65274(12) 0.54174(6) 0.30415(6) 0.0148(2) Uani d . 1 1
O O1 0.5622(5) 0.6639(2) 0.3213(3) 0.0182(7) Uani d . 1 1
O O2 0.6790(5) 0.4125(2) 0.3624(3) 0.0153(7) Uani d . 1 1
O O3 0.8525(5) 0.5579(3) 0.2519(3) 0.0236(8) Uani d . 1 1
O O4 0.4995(5) 0.5080(2) 0.2016(3) 0.0203(8) Uani d . 1 1
N N2 0.7647(6) 0.4717(3) 0.5387(3) 0.0153(8) Uani d . 1 1
N N1 0.7142(6) 0.5531(3) 0.4819(3) 0.0131(8) Uani d . 1 1
N N3 0.9037(6) 0.1409(3) 0.5891(3) 0.0160(8) Uani d . 1 1
H H1 0.9366 0.0860 0.6149 0.019 Uiso calc R 1 1
C C1 0.6069(7) 0.7323(3) 0.3920(4) 0.0135(9) Uani d . 1 1
C C2 0.5699(7) 0.8232(3) 0.3575(4) 0.0162(9) Uani d . 1 1
H H2 0.5206 0.8347 0.2827 0.019 Uiso calc R 1 1
C C3 0.6035(7) 0.8964(3) 0.4303(4) 0.0186(10) Uani d . 1 1
H H3 0.5744 0.9573 0.4055 0.022 Uiso calc R 1 1
C C4 0.6804(7) 0.8817(3) 0.5407(4) 0.0180(10) Uani d . 1 1
H H4 0.7032 0.9319 0.5907 0.022 Uiso calc R 1 1
C C5 0.7221(7) 0.7929(3) 0.5749(4) 0.0146(9) Uani d . 1 1
H H5 0.7756 0.7825 0.6491 0.018 Uiso calc R 1 1
C C6 0.6874(6) 0.7174(3) 0.5027(4) 0.0135(9) Uani d . 1 1
C C7 0.7303(7) 0.6258(3) 0.5432(4) 0.0146(9) Uani d . 1 1
H H7 0.7731 0.6187 0.6201 0.018 Uiso calc R 1 1
C C8 0.7437(7) 0.4041(3) 0.4673(4) 0.0140(9) Uani d . 1 1
C C9 0.7986(6) 0.3110(3) 0.5094(4) 0.0135(9) Uani d . 1 1
C C10 0.8734(6) 0.2998(3) 0.6209(4) 0.0144(9) Uani d . 1 1
H H10 0.8878 0.3512 0.6700 0.017 Uiso calc R 1 1
C C11 0.9251(7) 0.2134(3) 0.6575(4) 0.0158(9) Uani d . 1 1
H H11 0.9768 0.2051 0.7325 0.019 Uiso calc R 1 1
C C12 0.8337(7) 0.1491(3) 0.4826(4) 0.0165(10) Uani d . 1 1
H H12 0.8204 0.0959 0.4363 0.020 Uiso calc R 1 1
C C13 0.7805(7) 0.2341(3) 0.4394(4) 0.0147(9) Uani d . 1 1
H H13 0.7326 0.2402 0.3633 0.018 Uiso calc R 1 1

loop_
_atom_site_aniso_label
_atom_site_aniso_U_11
_atom_site_aniso_U_22
_atom_site_aniso_U_33
_atom_site_aniso_U_12
_atom_site_aniso_U_13
_atom_site_aniso_U_23
V 0.0189(4) 0.0164(4) 0.0089(4) -0.0021(3) 0.0006(3) -0.0011(3)
O1 0.0264(19) 0.0157(16) 0.0122(16) 0.0027(14) -0.0009(14) -0.0033(13)
O2 0.0190(17) 0.0179(16) 0.0084(14) 0.0027(14) -0.0028(12) 0.0011(12)
O3 0.028(2) 0.0260(19) 0.0183(17) -0.0065(16) 0.0091(15) -0.0051(14)
O4 0.028(2) 0.0172(16) 0.0151(17) -0.0034(15) -0.0057(14) 0.0013(13)
N2 0.018(2) 0.0150(19) 0.0125(18) -0.0010(16) -0.0001(15) 0.0001(15)
N1 0.0134(19) 0.0172(19) 0.0090(17) -0.0012(15) 0.0024(14) 0.0010(14)
N3 0.016(2) 0.0169(19) 0.0153(19) 0.0043(16) 0.0030(15) 0.0024(15)
C1 0.011(2) 0.018(2) 0.012(2) 0.0004(17) 0.0019(17) -0.0018(17)
C2 0.015(2) 0.022(2) 0.012(2) 0.0002(19) 0.0031(17) 0.0031(18)
C3 0.018(2) 0.014(2) 0.025(3) 0.0009(19) 0.007(2) 0.0022(19)
C4 0.014(2) 0.018(2) 0.022(2) -0.0007(19) 0.0019(19) -0.0026(19)
C5 0.015(2) 0.018(2) 0.011(2) 0.0007(18) 0.0040(17) -0.0035(17)
C6 0.009(2) 0.019(2) 0.013(2) -0.0009(17) 0.0049(17) -0.0017(17)
C7 0.015(2) 0.021(2) 0.008(2) -0.0014(19) 0.0021(17) -0.0007(17)
C8 0.013(2) 0.018(2) 0.012(2) -0.0003(18) 0.0014(17) 0.0021(17)
C9 0.007(2) 0.019(2) 0.015(2) 0.0000(17) 0.0023(16) 0.0018(18)
C10 0.012(2) 0.018(2) 0.012(2) -0.0026(18) -0.0020(17) 0.0000(17)
C11 0.013(2) 0.021(2) 0.013(2) 0.0009(18) 0.0011(17) 0.0012(18)
C12 0.019(2) 0.020(2) 0.011(2) 0.0035(19) 0.0031(18) -0.0005(18)
C13 0.016(2) 0.019(2) 0.009(2) -0.0001(18) 0.0025(17) 0.0017(17)

loop_
_atom_type_symbol
_atom_type_description
_atom_type_scat_dispersion_real
_atom_type_scat_dispersion_imag
_atom_type_scat_source
C C 0.0181 0.0091 'International Tables Vol C Tables 4.2.6.8 and 6.1.1.4'
H H 0.0000 0.0000 'International Tables Vol C Tables 4.2.6.8 and 6.1.1.4'
N N 0.0311 0.0180 'International Tables Vol C Tables 4.2.6.8 and 6.1.1.4'
O O 0.0492 0.0322 'International Tables Vol C Tables 4.2.6.8 and 6.1.1.4'
V V 0.0687 2.1097 'International Tables Vol C Tables 4.2.6.8 and 6.1.1.4'

loop_
_geom_angle_atom_site_label_1
_geom_angle_atom_site_label_2
_geom_angle_atom_site_label_3
_geom_angle
O3 V O4 108.16(19)
O3 V O1 102.77(18)
O4 V O1 98.34(16)
O3 V O2 101.95(17)
O4 V O2 91.08(15)
O1 V O2 149.21(14)
O3 V N1 104.35(17)
O4 V N1 146.37(17)
O1 V N1 82.48(15)
O2 V N1 73.82(14)
C1 O1 V 134.3(3)
C8 O2 V 115.9(3)
C8 N2 N1 108.0(4)
C7 N1 N2 114.2(4)
C7 N1 V 129.1(3)
N2 N1 V 116.3(3)
C11 N3 C12 122.0(4)
C11 N3 H1 119.0
C12 N3 H1 119.0
O1 C1 C2 119.1(4)
O1 C1 C6 122.7(4)
C2 C1 C6 118.2(4)
C3 C2 C1 121.3(4)
C3 C2 H2 119.3
C1 C2 H2 119.3
C2 C3 C4 120.6(5)
C2 C3 H3 119.7
C4 C3 H3 119.7
C5 C4 C3 118.8(4)
C5 C4 H4 120.6
C3 C4 H4 120.6
C4 C5 C6 121.5(4)
C4 C5 H5 119.2
C6 C5 H5 119.2
C5 C6 C1 119.6(4)
C5 C6 C7 119.4(4)
C1 C6 C7 121.0(4)
N1 C7 C6 124.0(4)
N1 C7 H7 118.0
C6 C7 H7 118.0
N2 C8 O2 124.9(4)
N2 C8 C9 116.8(4)
O2 C8 C9 118.3(4)
C13 C9 C10 119.1(4)
C13 C9 C8 121.0(4)
C10 C9 C8 119.9(4)
C11 C10 C9 118.8(4)
C11 C10 H10 120.6
C9 C10 H10 120.6
N3 C11 C10 120.8(4)
N3 C11 H11 119.6
C10 C11 H11 119.6
N3 C12 C13 120.5(4)
N3 C12 H12 119.7
C13 C12 H12 119.7
C12 C13 C9 118.8(4)
C12 C13 H13 120.6
C9 C13 H13 120.6

loop_
_geom_bond_atom_site_label_1
_geom_bond_atom_site_label_2
_geom_bond_distance
_geom_bond_publ_flag
V O1 1.904(3) y
V O2 2.006(3) y
V O3 1.610(4) y
V O4 1.654(3) y
V N1 2.140(4) y
O1 C1 1.327(6) ?
O2 C8 1.307(5) ?
N2 C8 1.301(6) ?
N2 N1 1.396(5) ?
N1 C7 1.285(6) ?
N3 C11 1.335(6) ?
N3 C12 1.336(6) ?
N3 H1 0.8800 ?
C1 C2 1.402(7) ?
C1 C6 1.418(6) ?
C2 C3 1.383(7) ?
C2 H2 0.9500 ?
C3 C4 1.405(7) ?
C3 H3 0.9500 ?
C4 C5 1.379(7) ?
C4 H4 0.9500 ?
C5 C6 1.405(6) ?
C5 H5 0.9500 ?
C6 C7 1.441(7) ?
C7 H7 0.9500 ?
C8 C9 1.485(6) ?
C9 C13 1.394(7) ?
C9 C10 1.406(6) ?
C10 C11 1.370(7) ?
C10 H10 0.9500 ?
C11 H11 0.9500 ?
C12 C13 1.382(7) ?
C12 H12 0.9500 ?
C13 H13 0.9500 ?

loop_
_geom_hbond_atom_site_label_D
_geom_hbond_atom_site_label_H
_geom_hbond_atom_site_label_A
_geom_hbond_site_symmetry_A
_geom_hbond_distance_DH
_geom_hbond_distance_HA
_geom_hbond_distance_DA
_geom_hbond_angle_DHA
N3 H1 O4 4_666 0.88 1.75 2.610(5) 164

loop_
_geom_torsion_atom_site_label_1
_geom_torsion_atom_site_label_2
_geom_torsion_atom_site_label_3
_geom_torsion_atom_site_label_4
_geom_torsion
O3 V O1 C1 -73.7(4)
O4 V O1 C1 175.5(4)
O2 V O1 C1 69.0(6)
N1 V O1 C1 29.4(4)
O3 V O2 C8 92.1(3)
O4 V O2 C8 -159.1(3)
O1 V O2 C8 -50.7(5)
N1 V O2 C8 -9.6(3)
C8 N2 N1 C7 -179.4(4)
C8 N2 N1 V -6.2(5)
O3 V N1 C7 82.3(4)
O4 V N1 C7 -112.8(5)
O1 V N1 C7 -19.1(4)
O2 V N1 C7 -179.2(4)
O3 V N1 N2 -89.8(3)
O4 V N1 N2 75.1(4)
O1 V N1 N2 168.9(3)
O2 V N1 N2 8.7(3)
V O1 C1 C2 154.5(4)
V O1 C1 C6 -27.0(7)
O1 C1 C2 C3 176.1(4)
C6 C1 C2 C3 -2.5(7)
C1 C2 C3 C4 1.5(7)
C2 C3 C4 C5 0.2(7)
C3 C4 C5 C6 -0.8(7)
C4 C5 C6 C1 -0.3(7)
C4 C5 C6 C7 -178.8(5)
O1 C1 C6 C5 -176.7(4)
C2 C1 C6 C5 1.9(7)
O1 C1 C6 C7 1.9(7)
C2 C1 C6 C7 -179.6(4)
N2 N1 C7 C6 179.6(4)
V N1 C7 C6 7.4(7)
C5 C6 C7 N1 -175.7(5)
C1 C6 C7 N1 5.7(7)
N1 N2 C8 O2 -2.6(6)
N1 N2 C8 C9 177.3(4)
V O2 C8 N2 10.6(6)
V O2 C8 C9 -169.3(3)
N2 C8 C9 C13 179.7(4)
O2 C8 C9 C13 -0.4(7)
N2 C8 C9 C10 -1.5(7)
O2 C8 C9 C10 178.3(4)
C13 C9 C10 C11 -0.5(7)
C8 C9 C10 C11 -179.2(4)
C12 N3 C11 C10 0.8(7)
C9 C10 C11 N3 -0.5(7)
C11 N3 C12 C13 0.0(7)
N3 C12 C13 C9 -1.0(7)
C10 C9 C13 C12 1.2(7)
C8 C9 C13 C12 179.9(4)
